data_4305040
loop_
_publ_author_name
'Suribabu Jammi'
'Laxmidhar Rout'
'Prasenjit Saha'
'Vijay K. Akkilagunta'
'Sridhar Sanyasi'
'Tharmalingam Punniyamurthy'

_publ_section_title
;
Synthesis, Structure and Application of Chiral Copper(II) Coordination
Polymers for Asymmetric Acylation
;
_journal_name_full 'Inorganic Chemistry'
_journal_page_first 5093
_journal_page_last 5098
_journal_paper_doi 10.1021/ic800228c
_journal_volume 47
_journal_year 2008
_chemical_absolute_configuration syn
_chemical_formula_sum 'C17 H22 Cu N2 O5'
_chemical_formula_weight 397.91
_chemical_name_systematic
;

 ?

;
_space_group_IT_number 4
_symmetry_cell_setting monoclinic
_symmetry_space_group_name_Hall 'P 2yb'
_symmetry_space_group_name_H-M 'P 1 21 1'
_atom_sites_solution_hydrogens geom
_atom_sites_solution_primary direct
_atom_sites_solution_secondary difmap
_audit_creation_method SHELXL-97
_cell_angle_alpha 90.00
_cell_angle_beta 100.0060(10)
_cell_angle_gamma 90.00
_cell_formula_units_Z 2
_cell_length_a 10.9225(3)
_cell_length_b 6.47180(10)
_cell_length_c 13.8434(3)
_cell_measurement_reflns_used 3755
_cell_measurement_temperature 296(2)
_cell_measurement_theta_max 23.47
_cell_measurement_theta_min 2.99
_cell_volume 963.68(4)
_computing_cell_refinement 'Bruker SMART'
_computing_data_collection 'Bruker SMART'
_computing_data_reduction 'Bruker SAINT'
_computing_molecular_graphics 'Bruker SHELXTL'
_computing_publication_material 'Bruker SHELXTL'
_computing_structure_refinement 'SHELXL-97 (Sheldrick, 1997)'
_computing_structure_solution 'SHELXS-97 (Sheldrick, 1990)'
_diffrn_ambient_temperature 296(2)
_diffrn_measured_fraction_theta_full 0.953
_diffrn_measured_fraction_theta_max 0.953
_diffrn_measurement_device_type 'CCD area detector'
_diffrn_measurement_method 'phi and omega scans'
_diffrn_radiation_monochromator graphite
_diffrn_radiation_source 'fine-focus sealed tube'
_diffrn_radiation_type MoK\a
_diffrn_radiation_wavelength 0.71073
_diffrn_reflns_av_R_equivalents 0.0343
_diffrn_reflns_av_sigmaI/netI 0.0463
_diffrn_reflns_limit_h_max 14
_diffrn_reflns_limit_h_min -14
_diffrn_reflns_limit_k_max 8
_diffrn_reflns_limit_k_min -8
_diffrn_reflns_limit_l_max 17
_diffrn_reflns_limit_l_min -18
_diffrn_reflns_number 11749
_diffrn_reflns_theta_full 28.59
_diffrn_reflns_theta_max 28.59
_diffrn_reflns_theta_min 1.49
_exptl_absorpt_coefficient_mu 1.160
_exptl_absorpt_correction_type none
_exptl_crystal_colour violet
_exptl_crystal_density_diffrn 1.371
_exptl_crystal_density_method 'not measured'
_exptl_crystal_description 'thin needles'
_exptl_crystal_F_000 414
_exptl_crystal_size_max 0.45
_exptl_crystal_size_mid 0.20
_exptl_crystal_size_min 0.08
_refine_diff_density_max 0.241
_refine_diff_density_min -0.268
_refine_diff_density_rms 0.044
_refine_ls_abs_structure_details 'Flack H D (1983), Acta Cryst. A39, 876-881'
_refine_ls_abs_structure_Flack 0.014(12)
_refine_ls_extinction_method none
_refine_ls_goodness_of_fit_ref 1.001
_refine_ls_hydrogen_treatment constr
_refine_ls_matrix_type full
_refine_ls_number_parameters 232
_refine_ls_number_reflns 4297
_refine_ls_number_restraints 1
_refine_ls_restrained_S_all 1.001
_refine_ls_R_factor_all 0.0509
_refine_ls_R_factor_gt 0.0336
_refine_ls_shift/su_max 0.001
_refine_ls_shift/su_mean 0.000
_refine_ls_structure_factor_coef Fsqd
_refine_ls_weighting_details 'calc w=1/[\s^2^(Fo^2^)+(0.0304P)^2^+0.0000P] where P=(Fo^2^+2Fc^2^)/3'
_refine_ls_weighting_scheme calc
_refine_ls_wR_factor_gt 0.0663
_refine_ls_wR_factor_ref 0.0733
_reflns_number_gt 3347
_reflns_number_total 4297
_reflns_threshold_expression >2sigma(I)
_cod_data_source_file ic800228c-file001_2.cif
_cod_data_source_block lp-01-Nitro
_cod_depositor_comments
;
The following automatic conversions were performed:
'_symmetry_cell_setting' value 'Monoclinic' changed to 'monoclinic'
according to '/home/saulius/struct/CIF-dictionaries/cif_core.dic'
dictionary named 'cif_core.dic' version 2.4.1 from 2010-06-29.

Automatic conversion script
Id: cif_fix_enum 1527 2010-12-29 10:47:43Z saulius 
;
_cod_database_code 4305040

loop_
_symmetry_equiv_pos_as_xyz
'x, y, z'
'-x, y+1/2, -z'

loop_
_atom_site_label
_atom_site_type_symbol
_atom_site_fract_x
_atom_site_fract_y
_atom_site_fract_z
_atom_site_U_iso_or_equiv
_atom_site_adp_type
_atom_site_occupancy
_atom_site_symmetry_multiplicity
_atom_site_calc_flag
_atom_site_refinement_flags
_atom_site_disorder_assembly
_atom_site_disorder_group
Cu1 Cu 0.06353(2) 0.86477(5) 0.10838(2) 0.04686(10) Uani 1 1 d . . .
O4 O -0.01971(17) 0.6662(3) 0.01421(14) 0.0504(5) Uani 1 1 d . . .
O3 O 0.17326(15) 0.9426(3) 0.01474(14) 0.0495(5) Uani 1 1 d . . .
N2 N -0.05629(19) 0.7698(4) 0.18471(16) 0.0476(5) Uani 1 1 d . . .
O2 O 0.15421(17) 1.0191(3) 0.21190(15) 0.0601(5) Uani 1 1 d . . .
C19 C 0.2514(4) 1.4266(6) 0.2753(3) 0.1046(15) Uani 1 1 d . . .
H19A H 0.3050 1.5329 0.2580 0.157 Uiso 1 1 calc R . .
H19B H 0.1929 1.4861 0.3116 0.157 Uiso 1 1 calc R . .
H19C H 0.2075 1.3631 0.2167 0.157 Uiso 1 1 calc R . .
C2 C 0.0662(2) 0.8656(7) 0.34109(17) 0.0566(6) Uani 1 1 d . . .
C4 C 0.2447(3) 1.1061(5) 0.3737(2) 0.0596(8) Uani 1 1 d . . .
C3 C 0.1532(3) 0.9951(5) 0.3052(2) 0.0550(7) Uani 1 1 d . . .
C6 C 0.1728(3) 0.9158(5) 0.5047(2) 0.0677(11) Uani 1 1 d . . .
C1 C -0.0358(3) 0.7657(5) 0.2790(2) 0.0575(7) Uani 1 1 d . . .
H1 H -0.0916 0.6922 0.3094 0.069 Uiso 1 1 calc R . .
C5 C 0.0777(3) 0.8276(6) 0.4419(2) 0.0694(10) Uani 1 1 d . . .
H5 H 0.0209 0.7428 0.4656 0.083 Uiso 1 1 calc R . .
N1 N 0.1891(3) 0.8672(9) 0.60933(19) 0.0839(8) Uani 1 1 d . . .
C9 C 0.4109(3) 1.3797(10) 0.4237(3) 0.1111(14) Uani 1 1 d . . .
H9A H 0.4574 1.4860 0.3979 0.167 Uiso 1 1 calc R . .
H9B H 0.4673 1.2842 0.4613 0.167 Uiso 1 1 calc R . .
H9C H 0.3588 1.4409 0.4650 0.167 Uiso 1 1 calc R . .
O8 O 0.1124(3) 0.7609(7) 0.6381(2) 0.1316(13) Uani 1 1 d . . .
O7 O 0.2778(2) 0.9382(5) 0.66392(18) 0.1132(13) Uani 1 1 d . . .
C7 C 0.3293(3) 1.2639(6) 0.3381(3) 0.0700(9) Uani 1 1 d . . .
C10 C 0.2522(3) 1.0571(5) 0.4720(2) 0.0660(9) Uani 1 1 d . . .
H10 H 0.3126 1.1212 0.5178 0.079 Uiso 1 1 calc R . .
C8 C 0.4175(3) 1.1542(7) 0.2786(3) 0.0955(12) Uani 1 1 d . . .
H8A H 0.3694 1.0812 0.2246 0.143 Uiso 1 1 calc R . .
H8B H 0.4691 1.0583 0.3202 0.143 Uiso 1 1 calc R . .
H8C H 0.4688 1.2550 0.2540 0.143 Uiso 1 1 calc R . .
C14 C -0.1628(2) 0.6587(4) 0.1277(2) 0.0471(6) Uani 1 1 d . . .
H14 H -0.1830 0.5394 0.1656 0.057 Uiso 1 1 calc R . .
C15 C -0.2813(2) 0.7985(4) 0.1011(2) 0.0569(8) Uani 1 1 d . . .
C18 C -0.3122(3) 0.8961(9) 0.1929(3) 0.1054(17) Uani 1 1 d . . .
H18A H -0.3954 0.9499 0.1796 0.158 Uiso 1 1 calc R . .
H18B H -0.2549 1.0064 0.2137 0.158 Uiso 1 1 calc R . .
H18C H -0.3061 0.7940 0.2438 0.158 Uiso 1 1 calc R . .
C17 C -0.3893(3) 0.6623(6) 0.0569(3) 0.0841(12) Uani 1 1 d . . .
H17A H -0.4642 0.7428 0.0452 0.126 Uiso 1 1 calc R . .
H17B H -0.3983 0.5519 0.1015 0.126 Uiso 1 1 calc R . .
H17C H -0.3739 0.6057 -0.0040 0.126 Uiso 1 1 calc R . .
C16 C -0.2597(3) 0.9642(6) 0.0294(4) 0.1010(15) Uani 1 1 d . . .
H16A H -0.2397 0.9012 -0.0287 0.152 Uiso 1 1 calc R . .
H16B H -0.1920 1.0509 0.0588 0.152 Uiso 1 1 calc R . .
H16C H -0.3335 1.0462 0.0124 0.152 Uiso 1 1 calc R . .
C20 C 0.1171(2) 1.0829(4) -0.03646(19) 0.0451(6) Uani 1 1 d . . .

loop_
_atom_site_aniso_label
_atom_site_aniso_U_11
_atom_site_aniso_U_22
_atom_site_aniso_U_33
_atom_site_aniso_U_23
_atom_site_aniso_U_13
_atom_site_aniso_U_12
Cu1 0.03992(15) 0.04803(17) 0.05162(17) -0.0005(2) 0.00510(11) -0.00179(19)
O4 0.0412(10) 0.0568(14) 0.0553(12) -0.0044(9) 0.0139(9) -0.0060(9)
O3 0.0425(9) 0.0444(11) 0.0606(11) 0.0073(8) 0.0062(9) 0.0019(8)
N2 0.0382(11) 0.0537(13) 0.0506(14) -0.0043(10) 0.0066(10) -0.0011(10)
O2 0.0563(12) 0.0668(14) 0.0549(13) -0.0049(10) 0.0035(10) -0.0120(10)
C19 0.105(3) 0.076(4) 0.126(3) -0.003(2) 0.001(3) -0.012(2)
C2 0.0512(13) 0.0659(15) 0.0515(14) -0.006(2) 0.0056(11) 0.001(2)
C4 0.0414(15) 0.066(2) 0.069(2) -0.0139(16) 0.0018(14) 0.0087(14)
C3 0.0448(15) 0.0605(19) 0.0566(19) -0.0076(14) 0.0003(14) 0.0051(14)
C6 0.0618(18) 0.085(3) 0.0539(18) -0.0093(16) 0.0035(15) 0.0089(18)
C1 0.0469(15) 0.0702(19) 0.0564(19) 0.0003(14) 0.0120(14) -0.0026(14)
C5 0.0634(17) 0.086(3) 0.0577(17) -0.0056(18) 0.0079(14) -0.0014(19)
N1 0.0836(18) 0.109(2) 0.0553(16) -0.009(3) 0.0010(15) 0.005(3)
C9 0.102(3) 0.116(3) 0.108(3) -0.038(4) -0.003(2) -0.041(4)
O8 0.145(3) 0.175(4) 0.0701(18) 0.0097(19) 0.008(2) -0.038(3)
O7 0.0916(17) 0.184(4) 0.0573(14) -0.0228(17) -0.0054(14) 0.0062(19)
C7 0.0565(19) 0.069(2) 0.080(2) -0.0117(17) -0.0024(18) -0.0054(16)
C10 0.0467(17) 0.084(2) 0.062(2) -0.0186(17) -0.0042(15) 0.0115(16)
C8 0.063(2) 0.112(3) 0.117(3) -0.016(3) 0.033(2) -0.013(2)
C14 0.0375(13) 0.0481(16) 0.0557(16) -0.0013(12) 0.0080(12) -0.0045(12)
C15 0.0371(14) 0.059(2) 0.075(2) -0.0090(14) 0.0114(15) 0.0026(11)
C18 0.0667(19) 0.121(4) 0.127(3) -0.054(3) 0.010(2) 0.025(3)
C17 0.0367(15) 0.087(3) 0.125(3) -0.023(2) 0.0063(19) -0.0044(16)
C16 0.056(2) 0.082(3) 0.164(4) 0.042(3) 0.016(3) 0.0198(19)
C20 0.0387(13) 0.0452(16) 0.0491(15) -0.0011(12) 0.0012(12) -0.0068(12)

loop_
_atom_type_symbol
_atom_type_description
_atom_type_scat_dispersion_real
_atom_type_scat_dispersion_imag
_atom_type_scat_source
C C 0.0033 0.0016 'International Tables Vol C Tables 4.2.6.8 and 6.1.1.4'
H H 0.0000 0.0000 'International Tables Vol C Tables 4.2.6.8 and 6.1.1.4'
N N 0.0061 0.0033 'International Tables Vol C Tables 4.2.6.8 and 6.1.1.4'
O O 0.0106 0.0060 'International Tables Vol C Tables 4.2.6.8 and 6.1.1.4'
Cu Cu 0.3201 1.2651 'International Tables Vol C Tables 4.2.6.8 and 6.1.1.4'

loop_
_geom_angle_atom_site_label_1
_geom_angle_atom_site_label_2
_geom_angle_atom_site_label_3
_geom_angle
_geom_angle_site_symmetry_1
_geom_angle_site_symmetry_3
_geom_angle_publ_flag
O2 Cu1 N2 93.99(9) . . ?
O2 Cu1 O4 170.59(9) . . ?
N2 Cu1 O4 82.71(9) . . ?
O2 Cu1 O3 93.74(8) . . ?
N2 Cu1 O3 172.25(8) . . ?
O4 Cu1 O3 89.72(8) . . ?
C20 O4 Cu1 115.48(17) 2_545 . ?
C20 O3 Cu1 105.33(17) . . ?
C1 N2 C14 121.0(2) . . ?
C1 N2 Cu1 123.38(19) . . ?
C14 N2 Cu1 114.29(17) . . ?
C3 O2 Cu1 126.72(19) . . ?
C5 C2 C3 120.2(3) . . ?
C5 C2 C1 116.3(3) . . ?
C3 C2 C1 123.5(2) . . ?
C10 C4 C3 116.5(3) . . ?
C10 C4 C7 122.6(3) . . ?
C3 C4 C7 120.9(3) . . ?
O2 C3 C2 122.6(2) . . ?
O2 C3 C4 117.9(3) . . ?
C2 C3 C4 119.5(3) . . ?
C5 C6 C10 121.2(3) . . ?
C5 C6 N1 119.4(3) . . ?
C10 C6 N1 119.3(3) . . ?
N2 C1 C2 125.3(3) . . ?
C6 C5 C2 119.3(3) . . ?
O7 N1 O8 122.5(3) . . ?
O7 N1 C6 118.9(4) . . ?
O8 N1 C6 118.6(3) . . ?
C4 C7 C19 109.9(3) . . ?
C4 C7 C8 109.6(3) . . ?
C19 C7 C8 110.5(3) . . ?
C4 C7 C9 112.4(3) . . ?
C19 C7 C9 107.0(3) . . ?
C8 C7 C9 107.5(3) . . ?
C4 C10 C6 122.5(3) . . ?
N2 C14 C20 105.1(2) . 2_545 ?
N2 C14 C15 112.7(2) . . ?
C20 C14 C15 111.6(2) 2_545 . ?
C16 C15 C18 109.9(3) . . ?
C16 C15 C17 110.4(3) . . ?
C18 C15 C17 108.1(3) . . ?
C16 C15 C14 110.4(3) . . ?
C18 C15 C14 109.9(3) . . ?
C17 C15 C14 108.2(2) . . ?
O3 C20 O4 121.2(3) . 2 ?
O3 C20 C14 120.6(2) . 2 ?
O4 C20 C14 118.2(2) 2 2 ?

loop_
_geom_bond_atom_site_label_1
_geom_bond_atom_site_label_2
_geom_bond_distance
_geom_bond_site_symmetry_2
_geom_bond_publ_flag
Cu1 O2 1.8814(19) . ?
Cu1 N2 1.920(2) . ?
Cu1 O4 1.9407(18) . ?
Cu1 O3 1.9776(19) . ?
O4 C20 1.278(3) 2_545 ?
O3 C20 1.245(3) . ?
N2 C1 1.285(3) . ?
N2 C14 1.475(3) . ?
O2 C3 1.303(4) . ?
C19 C7 1.526(5) . ?
C2 C5 1.401(4) . ?
C2 C3 1.420(5) . ?
C2 C1 1.437(4) . ?
C4 C10 1.385(4) . ?
C4 C3 1.444(4) . ?
C4 C7 1.515(5) . ?
C6 C5 1.359(4) . ?
C6 C10 1.389(5) . ?
C6 N1 1.463(4) . ?
N1 O7 1.211(4) . ?
N1 O8 1.204(5) . ?
C9 C7 1.547(4) . ?
C7 C8 1.545(5) . ?
C14 C20 1.518(4) 2_545 ?
C14 C15 1.569(4) . ?
C15 C16 1.507(5) . ?
C15 C18 1.510(5) . ?
C15 C17 1.514(4) . ?
C20 O4 1.278(3) 2 ?
C20 C14 1.518(4) 2 ?

loop_
_geom_torsion_atom_site_label_1
_geom_torsion_atom_site_label_2
_geom_torsion_atom_site_label_3
_geom_torsion_atom_site_label_4
_geom_torsion
_geom_torsion_site_symmetry_1
_geom_torsion_site_symmetry_2
_geom_torsion_site_symmetry_3
_geom_torsion_site_symmetry_4
_geom_torsion_publ_flag
O2 Cu1 O4 C20 76.8(5) . . . 2_545 ?
N2 Cu1 O4 C20 6.82(17) . . . 2_545 ?
O3 Cu1 O4 C20 -171.54(18) . . . 2_545 ?
O2 Cu1 O3 C20 -100.25(16) . . . . ?
N2 Cu1 O3 C20 76.4(7) . . . . ?
O4 Cu1 O3 C20 88.50(16) . . . . ?
O2 Cu1 N2 C1 -21.2(2) . . . . ?
O4 Cu1 N2 C1 149.9(2) . . . . ?
O3 Cu1 N2 C1 162.2(5) . . . . ?
O2 Cu1 N2 C14 171.77(18) . . . . ?
O4 Cu1 N2 C14 -17.08(17) . . . . ?
O3 Cu1 N2 C14 -4.8(7) . . . . ?
N2 Cu1 O2 C3 20.5(2) . . . . ?
O4 Cu1 O2 C3 -48.6(6) . . . . ?
O3 Cu1 O2 C3 -160.0(2) . . . . ?
Cu1 O2 C3 C2 -10.2(4) . . . . ?
Cu1 O2 C3 C4 169.91(19) . . . . ?
C5 C2 C3 O2 173.0(3) . . . . ?
C1 C2 C3 O2 -6.4(5) . . . . ?
C5 C2 C3 C4 -7.2(5) . . . . ?
C1 C2 C3 C4 173.5(3) . . . . ?
C10 C4 C3 O2 -171.8(3) . . . . ?
C7 C4 C3 O2 6.9(4) . . . . ?
C10 C4 C3 C2 8.4(4) . . . . ?
C7 C4 C3 C2 -173.0(3) . . . . ?
C14 N2 C1 C2 178.9(3) . . . . ?
Cu1 N2 C1 C2 12.7(4) . . . . ?
C5 C2 C1 N2 -174.7(3) . . . . ?
C3 C2 C1 N2 4.7(5) . . . . ?
C10 C6 C5 C2 5.8(5) . . . . ?
N1 C6 C5 C2 -176.6(4) . . . . ?
C3 C2 C5 C6 0.0(5) . . . . ?
C1 C2 C5 C6 179.4(3) . . . . ?
C5 C6 N1 O7 176.2(4) . . . . ?
C10 C6 N1 O7 -6.1(6) . . . . ?
C5 C6 N1 O8 -5.0(6) . . . . ?
C10 C6 N1 O8 172.6(4) . . . . ?
C10 C4 C7 C19 -126.1(3) . . . . ?
C3 C4 C7 C19 55.4(4) . . . . ?
C10 C4 C7 C8 112.3(3) . . . . ?
C3 C4 C7 C8 -66.2(4) . . . . ?
C10 C4 C7 C9 -7.1(5) . . . . ?
C3 C4 C7 C9 174.4(3) . . . . ?
C3 C4 C10 C6 -2.9(4) . . . . ?
C7 C4 C10 C6 178.5(3) . . . . ?
C5 C6 C10 C4 -4.3(5) . . . . ?
N1 C6 C10 C4 178.0(3) . . . . ?
C1 N2 C14 C20 -145.2(3) . . . 2_545 ?
Cu1 N2 C14 C20 22.1(2) . . . 2_545 ?
C1 N2 C14 C15 93.0(3) . . . . ?
Cu1 N2 C14 C15 -99.6(2) . . . . ?
N2 C14 C15 C16 67.7(3) . . . . ?
C20 C14 C15 C16 -50.2(3) 2_545 . . . ?
N2 C14 C15 C18 -53.6(4) . . . . ?
C20 C14 C15 C18 -171.6(3) 2_545 . . . ?
N2 C14 C15 C17 -171.4(3) . . . . ?
C20 C14 C15 C17 70.6(3) 2_545 . . . ?
Cu1 O3 C20 O4 9.7(3) . . . 2 ?
Cu1 O3 C20 C14 -169.99(18) . . . 2 ?
